data_2000294
loop_
_publ_author_name
'Driessen, R. A. J.'
'Fraanje, J.'

_publ_section_title
;Structure of methyl
 (4a<i>S</i>,5<i>R</i>,7a<i>R</i>,11a<i>R</i>,12a<i>S</i>)-2-benzyl-2,3,4,4a,5,6,7,7a,8,10,11a,12-dodecahydro-7,7-(ethylenedioxy)-1,9-dioxooxazolo[3',4':1,2]pyrrolo[5,4-<i>i</i>]isoquinoline-5-carboxylate
 toluene (2/1)
;
_journal_issue 7
_journal_name_full 'Acta Crystallographica Section C'
_journal_page_first 1554
_journal_page_last 1557
_journal_paper_doi 10.1107/S0108270191000653
_journal_volume 47
_journal_year 1991
_chemical_formula_sum 'C27 H32 N2 O7'
_space_group_crystal_system triclinic
_space_group_IT_number 1
_space_group_name_Hall 'P 1'
_space_group_name_H-M_alt 'P 1'
_cell_angle_alpha 104.410(10)
_cell_angle_beta 102.020(10)
_cell_angle_gamma 89.370(10)
_cell_formula_units_Z 2
_cell_length_a 11.0760(10)
_cell_length_b 11.3140(10)
_cell_length_c 12.1550(10)
_cell_volume 1441.6(2)
_diffrn_radiation_type cu
_diffrn_radiation_wavelength 1.54184
_exptl_absorpt_coefficient_mu .655
_exptl_crystal_density_diffrn 1.16
_exptl_crystal_F_000 534
_cod_data_source_file mu0231.cif
_cod_data_source_block mu0231a
_cod_depositor_comments
;
 Updating space group information.

 Antanas Vaitkus,
 2018-06-14
;
_cod_original_cell_volume 1441.6(3)
_cod_original_sg_symbol_H-M P1
_cod_original_formula_sum C27H32N2O7
_cod_database_code 2000294

loop_
_space_group_symop_id
_space_group_symop_operation_xyz
1 x,y,z

loop_
_atom_site_label
_atom_site_fract_x
_atom_site_fract_y
_atom_site_fract_z
_atom_site_U_iso_or_equiv
C1A .0000 .0000 .0000 .055(8)
C2A .0230(10) -.1340(10) -.0170(10) .044(6)
C3A -.0543(9) -.1970(10) .0395(9) .034(5)
C4A -.0210(10) -.1510(10) .1733(9) .039(6)
C5A -.1020(10) -.2170(10) .2290(10) .044(6)
C6A -.2340(10) -.1840(10) .1944(9) .038(6)
C7A -.2840(9) -.2158(9) .0610(10) .038(6)
C8A -.1931(9) -.1861(9) -.0121(8) .033(5)
C9A -.2270(10) -.0600(10) -.0330(10) .043(6)
C10A -.2310(10) -.2870(10) -.1270(10) .044(6)
C11A -.2460(10) -.3980(10) -.0800(10) .045(6)
C12A -.3330(10) -.5030(10) -.1590(10) .068(9)
C13A -.4360(10) -.3840(10) -.0310(10) .055(8)
C14A -.344(2) -.034(2) .290(2) .110(10)
C15A -.391(2) -.155(2) .291(2) .13(2)
C16A .1150(10) -.1760(10) .2160(10) .053(7)
C17A .310(2) -.095(2) .308(2) .14(2)
C18A -.164(2) .1400(10) -.0520(10) .069(9)
C19A -.1050(10) .2450(10) .0480(10) .052(7)
C20A -.102(2) .2480(10) .1620(10) .080(10)
C21A -.047(2) .345(2) .2530(10) .090(10)
C22A .007(2) .4460(10) .220(2) .100(10)
C23A .002(2) .4400(10) .1030(10) .080(10)
C24A -.0480(10) .3430(10) .0240(10) .061(8)
N1A -.1340(10) .0198(9) -.0276(9) .050(6)
N2A -.3139(8) -.3508(9) .0112(9) .046(5)
O1A -.3363(8) -.0368(8) -.0608(8) .059(6)
O2A -.4512(9) -.4787(9) -.1264(9) .065(6)
O3A -.5242(8) -.3410(10) .0085(9) .071(6)
O4A -.2412(8) -.0525(8) .2337(8) .056(5)
O5A -.3091(9) -.2360(10) .2514(8) .065(6)
O6A .1542(9) -.2760(10) .2030(10) .079(7)
O7A .1801(9) -.0740(10) .2690(10) .087(7)
C1B .4510(10) .0710(10) .7610(10) .056(8)
C2B .4810(10) .2070(10) .7740(10) .048(7)
C3B .3686(9) .2639(9) .7099(9) .037(5)
C4B .3380(10) .2080(10) .5810(10) .040(6)
C5B .2240(10) .2670(10) .5242(9) .043(6)
C6B .1150(10) .2400(10) .5678(9) .037(5)
C7B .1338(9) .2855(9) .7015(9) .033(5)
C8B .2602(9) .2568(9) .7719(9) .035(5)
C9B .2440(10) .1360(10) .8040(10) .044(6)
C10B .2780(10) .3650(10) .8841(9) .041(6)
C11B .2370(10) .4720(10) .8320(10) .044(6)
C12B .1850(10) .5820(10) .9080(10) .062(8)
C13B .0230(10) .4610(10) .7800(10) .049(7)
C14B -.026(2) .083(2) .484(2) .110(10)
C15B -.0900(10) .198(2) .487(2) .080(10)
C16B .4480(10) .2180(10) .5300(10) .056(8)
C17B .588(2) .358(2) .493(2) .090(10)
C18B .321(2) -.0620(10) .8260(10) .070(10)
C19B .3130(10) -.1700(10) .7180(10) .061(8)
C20B .244(2) -.1690(10) .6070(10) .080(10)
C21B .248(3) -.272(2) .517(2) .13(2)
C22B .304(2) -.371(2) .523(2) .11(2)
C23B .375(2) -.3740(10) .632(2) .100(10)
C24B .381(2) -.2710(10) .7310(10) .070(10)
N1B .3350(10) .0571(9) .7992(9) .050(6)
N2B .1258(8) .4205(8) .7404(8) .038(5)
O1B .1497(8) .1156(8) .8352(8) .055(5)
O2B .0518(8) .5616(8) .8726(8) .059(5)
O3B -.0839(8) .4224(9) .7438(8) .063(6)
O4B .0935(8) .1100(7) .5430(7) .052(5)
O5B .0085(7) .2856(8) .5108(7) .054(5)
O6B .5060(10) .1340(10) .4920(10) .100(10)
O7B .4803(9) .3356(9) .5377(9) .069(7)
C1S .803(2) .698(2) .555(2) .110(7)
C2S .886(2) .794(2) .611(2) .121(8)
C3S .843(3) .888(3) .645(3) .160(10)
C4S .724(2) .913(2) .639(2) .131(8)
C5S .654(2) .825(2) .601(2) .115(7)
C6S .701(2) .718(2) .556(2) .117(7)
C7S .853(3) .596(3) .524(3) .180(10)
H11A .038 .047 .090 0.07
H12A .045 .036 -.057 0.07
H21A .120 -.144 .020 0.07
H22A .003 -.178 -.110 0.07
H31A -.035 -.294 .021 0.07
H41A -.037 -.053 .198 0.07
H51A -.072 -.188 .324 0.07
H52A -.095 -.315 .199 0.07
H71A -.364 -.159 .054 0.07
H101A -.159 -.299 -.178 0.07
H102A -.317 -.268 -.181 0.07
H111A -.155 -.434 -.060 0.07
H121A -.300 -.591 -.145 0.07
H122A -.340 -.504 -.250 0.07
H141A -.416 .012 .243 0.07
H142A -.313 .022 .379 0.07
H151A -.483 -.176 .235 0.07
H152A -.396 -.157 .380 0.07
H171A .347 -.141 .233 0.07
H172A .318 -.153 .368 0.07
H173A .364 -.010 .352 0.07
H181A -.264 .147 -.068 0.07
H182A -.131 .145 -.129 0.07
H201A -.144 .171 .182 0.07
H211A -.043 .346 .343 0.07
H221A .050 .526 .287 0.07
H231A .040 .515 .078 0.07
H241A -.045 .337 -.067 0.07
H11B .442 .022 .671 0.07
H12B .526 .035 .815 0.07
H21B .560 .216 .736 0.07
H22B .502 .255 .866 0.07
H31B .389 .359 .715 0.07
H41B .315 .110 .563 0.07
H51B .207 .231 .430 0.07
H52B .242 .365 .546 0.07
H71B .059 .236 .719 0.07
H101B .374 .377 .931 0.07
H102B .220 .350 .942 0.07
H111B .319 .506 .810 0.07
H121B .213 .667 .891 0.07
H122B .217 .586 1.000 0.07
H141B -.071 .027 .525 0.07
H142B -.027 .034 .394 0.07
H151B -.144 .218 .555 0.07
H152B -.152 .195 .403 0.07
H171B .570 .309 .402 0.07
H172B .666 .320 .541 0.07
H173B .613 .452 .499 0.07
H181B .237 -.064 .860 0.07
H182B .401 -.073 .892 0.07
H201B .191 -.092 .592 0.07
H211B .196 -.268 .431 0.07
H221B .297 -.448 .447 0.07
H231B .426 -.455 .641 0.07
H241B .437 -.274 .815 0.07
H21S .986 .784 .622 0.07
H31S .909 .965 .688 0.07
H41S .693 1.006 .666 0.07
H51S .556 .832 .602 0.07
H61S .634 .642 .516 0.07
H71S .909 .575 .602 0.07
H72S .913 .605 .466 0.07
H73S .787 .519 .480 0.07
